data_7721048
loop_
_publ_author_name
'Bottari, Giovanni'
'Moreno, Juan J.'
'Salazar, Ver\'onica'
'Campos, Jes\'us'
'Mereiter, Kurt'
'Rend\'on, Nuria'
'Cer\'on-Castel\'an, Jesus Emmanuel'
'Lopez-Serrano, Joaquin'
'Paneque, Margarita'
'Santos, Laura L.'

_publ_section_title
;
 Experimental and theoretical studies on the (co)cyclotrimerization of
 alkynes (and ethylene) in a TpRh compound
;
_journal_name_full 'Dalton Transactions'
_journal_paper_doi 10.1039/D6DT00618C
_journal_year 2026
_chemical_formula_moiety 'C25 H36 B N6 O4 Rh'
_chemical_formula_sum 'C25 H36 B N6 O4 Rh'
_chemical_formula_weight 598.32
_chemical_name_common
;
811 C-192-2-1 RhTp(eta4-3,4-(COOtBu)2-1,3-hexadiene)
;
_space_group_IT_number 2
_space_group_name_Hall '-P 1'
_space_group_name_H-M_alt 'P -1'
_symmetry_cell_setting triclinic
_symmetry_space_group_name_H-M 'P -1'
_atom_sites_solution_hydrogens geom
_atom_sites_solution_primary direct
_atom_sites_solution_secondary difmap
_audit_creation_method SHELXL-97
_audit_update_record
;
2015-07-07 deposited with the CCDC.	2026-05-20 downloaded from the CCDC.
;
_cell_angle_alpha 84.085(2)
_cell_angle_beta 86.363(2)
_cell_angle_gamma 79.803(2)
_cell_formula_units_Z 2
_cell_length_a 8.9717(5)
_cell_length_b 8.9893(5)
_cell_length_c 17.3228(9)
_cell_measurement_reflns_used 7333
_cell_measurement_temperature 100(2)
_cell_measurement_theta_max 30.0
_cell_measurement_theta_min 2.5
_cell_volume 1366.23(13)
_computing_cell_refinement 'Bruker SAINT'
_computing_data_collection 'Bruker SMART'
_computing_data_reduction 'Bruker SAINT, SADABS, XPREP'
_computing_molecular_graphics 'Bruker SHELXTL'
_computing_publication_material 'Bruker SHELXTL'
_computing_structure_refinement 'SHELXL-97 (Sheldrick, 2008)'
_computing_structure_solution 'SHELXS-97 (Sheldrick, 2008)'
_diffrn_ambient_temperature 100(2)
_diffrn_measured_fraction_theta_full 0.987
_diffrn_measured_fraction_theta_max 0.987
_diffrn_measurement_device_type 'Bruker Smart APEX CCD'
_diffrn_measurement_method '\w and \f scans with narrow frames'
_diffrn_radiation_monochromator graphite
_diffrn_radiation_source 'fine-focus sealed tube'
_diffrn_radiation_type MoK\a
_diffrn_radiation_wavelength 0.71073
_diffrn_reflns_av_R_equivalents 0.0191
_diffrn_reflns_av_sigmaI/netI 0.0237
_diffrn_reflns_limit_h_max 12
_diffrn_reflns_limit_h_min -12
_diffrn_reflns_limit_k_max 12
_diffrn_reflns_limit_k_min -12
_diffrn_reflns_limit_l_max 24
_diffrn_reflns_limit_l_min -24
_diffrn_reflns_number 20454
_diffrn_reflns_theta_full 29.98
_diffrn_reflns_theta_max 29.98
_diffrn_reflns_theta_min 2.50
_exptl_absorpt_coefficient_mu 0.667
_exptl_absorpt_correction_T_max 0.881
_exptl_absorpt_correction_T_min 0.786
_exptl_absorpt_correction_type multi-scan
_exptl_absorpt_process_details
; 
 SADABS, Bruker (2003). Area detector scaling and absorption correction - V2.05.
 Bruker Analytical X-ray Solutions, Madison, Wisconsin, USA. 
;
_exptl_crystal_colour yellow
_exptl_crystal_density_diffrn 1.454
_exptl_crystal_density_method 'not measured'
_exptl_crystal_description prism
_exptl_crystal_F_000 620
_exptl_crystal_recrystallization_method 'Slow evaporation from hexane/diethyl ether'
_exptl_crystal_size_max 0.64
_exptl_crystal_size_mid 0.26
_exptl_crystal_size_min 0.19
_refine_diff_density_max 1.266
_refine_diff_density_min -0.343
_refine_diff_density_rms 0.084
_refine_ls_extinction_method none
_refine_ls_goodness_of_fit_ref 1.100
_refine_ls_hydrogen_treatment mixed
_refine_ls_matrix_type full
_refine_ls_number_parameters 347
_refine_ls_number_reflns 7865
_refine_ls_number_restraints 1
_refine_ls_restrained_S_all 1.100
_refine_ls_R_factor_all 0.0290
_refine_ls_R_factor_gt 0.0278
_refine_ls_shift/su_max 0.001
_refine_ls_shift/su_mean 0.000
_refine_ls_structure_factor_coef Fsqd
_refine_ls_weighting_details 'calc w=1/[\s^2^(Fo^2^)+(0.0363P)^2^+0.6394P] where P=(Fo^2^+2Fc^2^)/3'
_refine_ls_weighting_scheme calc
_refine_ls_wR_factor_gt 0.0677
_refine_ls_wR_factor_ref 0.0684
_reflns_number_gt 7585
_reflns_number_total 7865
_reflns_threshold_expression >2sigma(I)
_cod_data_source_file d6dt00618c3.cif
_cod_data_source_block 11-811
_cod_depositor_comments
;
The following automatic conversions were performed:

data item '_symmetry_cell_setting' value 'Triclinic' was changed to
'triclinic' in accordance with the
/home/data/users/saulius/crontab/automatic-downloads/rss-feeds/RSC/lib/dictionaries/cif_core.dic
dictionary named 'cif_core.dic' version 2.4.2 last updated on
2011-04-26.

Automatic conversion script
Id: cif_fix_values 8170 2020-07-09 18:12:32Z antanas 
;
_cod_original_sg_symbol_H-M P-1
_cod_database_code 7721048

loop_
_symmetry_equiv_pos_as_xyz
'x, y, z'
'-x, -y, -z'

loop_
_atom_site_label
_atom_site_type_symbol
_atom_site_fract_x
_atom_site_fract_y
_atom_site_fract_z
_atom_site_U_iso_or_equiv
_atom_site_adp_type
_atom_site_occupancy
_atom_site_symmetry_multiplicity
_atom_site_calc_flag
_atom_site_refinement_flags
_atom_site_disorder_assembly
_atom_site_disorder_group
Rh Rh 0.460399(11) 0.175702(12) 0.352259(6) 0.01143(4) Uani 1 1 d . . .
B B 0.11185(18) 0.24009(19) 0.41646(10) 0.0155(3) Uani 1 1 d . . .
H0B H 0.0042 0.2592 0.4371 0.019 Uiso 1 1 calc R . .
N1 N 0.21885(14) 0.28222(15) 0.47436(7) 0.0152(2) Uani 1 1 d . . .
N2 N 0.37047(14) 0.26981(15) 0.45623(7) 0.0152(2) Uani 1 1 d . . .
C1 C 0.43059(17) 0.32555(17) 0.51329(9) 0.0171(3) Uani 1 1 d . . .
H1 H 0.5350 0.3307 0.5156 0.021 Uiso 1 1 calc R . .
C2 C 0.31809(18) 0.37541(18) 0.56923(9) 0.0193(3) Uani 1 1 d . . .
H2 H 0.3301 0.4192 0.6156 0.023 Uiso 1 1 calc R . .
C3 C 0.18604(18) 0.34656(18) 0.54192(9) 0.0179(3) Uani 1 1 d . . .
H3 H 0.0880 0.3683 0.5665 0.021 Uiso 1 1 calc R . .
N3 N 0.13134(14) 0.33961(14) 0.33985(7) 0.0150(2) Uani 1 1 d . . .
N4 N 0.27205(14) 0.33999(14) 0.30461(7) 0.0149(2) Uani 1 1 d . . .
C4 C 0.25962(17) 0.46145(17) 0.25288(9) 0.0168(3) Uani 1 1 d . . .
H4 H 0.3410 0.4909 0.2206 0.020 Uiso 1 1 calc R . .
C5 C 0.11012(17) 0.53953(17) 0.25276(9) 0.0189(3) Uani 1 1 d . . .
H5 H 0.0706 0.6287 0.2211 0.023 Uiso 1 1 calc R . .
C6 C 0.03286(17) 0.45843(17) 0.30871(9) 0.0174(3) Uani 1 1 d . . .
H6 H -0.0720 0.4822 0.3229 0.021 Uiso 1 1 calc R . .
N5 N 0.16174(14) 0.07227(14) 0.40236(7) 0.0149(2) Uani 1 1 d . . .
N6 N 0.30625(14) 0.02426(14) 0.37581(7) 0.0149(2) Uani 1 1 d . . .
C7 C 0.31704(17) -0.12132(17) 0.36358(9) 0.0166(3) Uani 1 1 d . . .
H7 H 0.4061 -0.1833 0.3447 0.020 Uiso 1 1 calc R . .
C8 C 0.17840(18) -0.16968(18) 0.38251(9) 0.0202(3) Uani 1 1 d . . .
H8 H 0.1550 -0.2679 0.3796 0.024 Uiso 1 1 calc R . .
C9 C 0.08282(17) -0.04300(18) 0.40644(9) 0.0182(3) Uani 1 1 d . . .
H9 H -0.0208 -0.0380 0.4230 0.022 Uiso 1 1 calc R . .
C10 C 0.65775(17) 0.06473(18) 0.40430(9) 0.0165(3) Uani 1 1 d G . .
H10A H 0.6870 -0.0368 0.3896 0.020 Uiso 1 1 d G . .
H10B H 0.6591 0.0714 0.4592 0.020 Uiso 1 1 d G . .
C11 C 0.69082(16) 0.19557(17) 0.35454(9) 0.0149(3) Uani 1 1 d D . .
H11 H 0.727(2) 0.2764(15) 0.3755(11) 0.018 Uiso 1 1 d D . .
C12 C 0.64549(16) 0.21584(16) 0.27637(8) 0.0139(2) Uani 1 1 d . . .
C13 C 0.57876(16) 0.09375(16) 0.25049(8) 0.0135(2) Uani 1 1 d . . .
C14 C 0.67530(17) -0.06359(17) 0.24584(9) 0.0170(3) Uani 1 1 d . . .
H14A H 0.6099 -0.1421 0.2556 0.020 Uiso 1 1 calc R . .
H14B H 0.7514 -0.0822 0.2862 0.020 Uiso 1 1 calc R . .
C15 C 0.75569(19) -0.07434(19) 0.16542(10) 0.0234(3) Uani 1 1 d . . .
H15A H 0.8288 -0.1693 0.1654 0.035 Uiso 1 1 calc R . .
H15B H 0.8091 0.0119 0.1530 0.035 Uiso 1 1 calc R . .
H15C H 0.6807 -0.0725 0.1264 0.035 Uiso 1 1 calc R . .
C16 C 0.66945(16) 0.35984(17) 0.22825(8) 0.0144(3) Uani 1 1 d . . .
O1 O 0.64844(13) 0.48426(13) 0.25199(7) 0.0197(2) Uani 1 1 d . . .
O2 O 0.72621(12) 0.32535(12) 0.15810(6) 0.01489(19) Uani 1 1 d . . .
C17 C 0.73945(17) 0.44345(17) 0.09309(9) 0.0164(3) Uani 1 1 d . . .
C18 C 0.87246(19) 0.52038(19) 0.10496(10) 0.0219(3) Uani 1 1 d . . .
H18A H 0.9652 0.4443 0.1084 0.033 Uiso 1 1 calc R . .
H18B H 0.8543 0.5706 0.1531 0.033 Uiso 1 1 calc R . .
H18C H 0.8838 0.5960 0.0610 0.033 Uiso 1 1 calc R . .
C19 C 0.59215(18) 0.55660(19) 0.08563(10) 0.0206(3) Uani 1 1 d . . .
H19A H 0.5798 0.6216 0.1285 0.031 Uiso 1 1 calc R . .
H19B H 0.5067 0.5016 0.0876 0.031 Uiso 1 1 calc R . .
H19C H 0.5951 0.6195 0.0360 0.031 Uiso 1 1 calc R . .
C20 C 0.7697(2) 0.3501(2) 0.02361(9) 0.0234(3) Uani 1 1 d . . .
H20A H 0.8634 0.2762 0.0304 0.035 Uiso 1 1 calc R . .
H20B H 0.7804 0.4175 -0.0239 0.035 Uiso 1 1 calc R . .
H20C H 0.6849 0.2964 0.0195 0.035 Uiso 1 1 calc R . .
C21 C 0.46575(16) 0.13473(17) 0.18805(8) 0.0135(2) Uani 1 1 d . . .
O3 O 0.43310(12) 0.25702(13) 0.15166(6) 0.0177(2) Uani 1 1 d . . .
O4 O 0.39997(12) 0.01317(12) 0.18060(6) 0.0156(2) Uani 1 1 d . . .
C22 C 0.26092(17) 0.02786(17) 0.13787(9) 0.0166(3) Uani 1 1 d . . .
C23 C 0.2889(3) 0.0749(3) 0.05228(10) 0.0363(5) Uani 1 1 d . . .
H23A H 0.3779 0.0080 0.0320 0.054 Uiso 1 1 calc R . .
H23B H 0.3069 0.1800 0.0457 0.054 Uiso 1 1 calc R . .
H23C H 0.2001 0.0671 0.0238 0.054 Uiso 1 1 calc R . .
C24 C 0.13480(19) 0.1362(2) 0.17612(12) 0.0282(4) Uani 1 1 d . . .
H24A H 0.1600 0.2386 0.1702 0.042 Uiso 1 1 calc R . .
H24B H 0.1238 0.1024 0.2315 0.042 Uiso 1 1 calc R . .
H24C H 0.0394 0.1375 0.1513 0.042 Uiso 1 1 calc R . .
C25 C 0.2262(2) -0.13273(19) 0.14957(11) 0.0236(3) Uani 1 1 d . . .
H25A H 0.3108 -0.2028 0.1276 0.035 Uiso 1 1 calc R . .
H25B H 0.1335 -0.1366 0.1234 0.035 Uiso 1 1 calc R . .
H25C H 0.2120 -0.1623 0.2052 0.035 Uiso 1 1 calc R . .

loop_
_atom_site_aniso_label
_atom_site_aniso_U_11
_atom_site_aniso_U_22
_atom_site_aniso_U_33
_atom_site_aniso_U_23
_atom_site_aniso_U_13
_atom_site_aniso_U_12
Rh 0.01141(6) 0.01291(6) 0.01018(6) -0.00040(4) -0.00065(4) -0.00297(4)
B 0.0140(7) 0.0187(7) 0.0144(7) -0.0029(6) 0.0001(5) -0.0033(6)
N1 0.0149(5) 0.0175(6) 0.0135(6) -0.0025(4) 0.0012(4) -0.0036(4)
N2 0.0141(5) 0.0178(6) 0.0138(6) -0.0012(4) -0.0007(4) -0.0034(4)
C1 0.0195(7) 0.0179(7) 0.0148(6) -0.0022(5) -0.0026(5) -0.0045(5)
C2 0.0237(7) 0.0194(7) 0.0155(7) -0.0051(5) -0.0013(5) -0.0039(6)
C3 0.0211(7) 0.0187(7) 0.0139(6) -0.0037(5) 0.0015(5) -0.0032(5)
N3 0.0125(5) 0.0171(6) 0.0157(6) -0.0025(4) -0.0006(4) -0.0026(4)
N4 0.0141(5) 0.0168(6) 0.0139(6) -0.0009(4) 0.0000(4) -0.0037(4)
C4 0.0179(7) 0.0156(6) 0.0172(7) 0.0002(5) -0.0027(5) -0.0044(5)
C5 0.0192(7) 0.0158(7) 0.0220(7) -0.0010(5) -0.0057(6) -0.0028(5)
C6 0.0156(6) 0.0169(7) 0.0201(7) -0.0049(5) -0.0032(5) -0.0014(5)
N5 0.0139(5) 0.0180(6) 0.0135(6) -0.0011(4) 0.0007(4) -0.0051(4)
N6 0.0142(5) 0.0167(6) 0.0140(6) -0.0007(4) 0.0007(4) -0.0039(4)
C7 0.0192(7) 0.0157(6) 0.0153(6) -0.0007(5) 0.0001(5) -0.0046(5)
C8 0.0233(7) 0.0199(7) 0.0198(7) -0.0029(6) 0.0015(6) -0.0105(6)
C9 0.0174(7) 0.0225(7) 0.0164(7) -0.0017(5) 0.0007(5) -0.0088(6)
C10 0.0146(6) 0.0199(7) 0.0148(7) 0.0004(5) -0.0026(5) -0.0030(5)
C11 0.0125(6) 0.0183(7) 0.0142(6) -0.0013(5) -0.0017(5) -0.0030(5)
C12 0.0126(6) 0.0151(6) 0.0139(6) -0.0008(5) 0.0004(5) -0.0031(5)
C13 0.0129(6) 0.0142(6) 0.0135(6) -0.0010(5) -0.0001(5) -0.0029(5)
C14 0.0175(6) 0.0153(6) 0.0178(7) -0.0017(5) -0.0004(5) -0.0015(5)
C15 0.0220(7) 0.0213(7) 0.0259(8) -0.0061(6) 0.0064(6) -0.0018(6)
C16 0.0128(6) 0.0172(6) 0.0140(6) -0.0007(5) -0.0015(5) -0.0047(5)
O1 0.0263(6) 0.0164(5) 0.0176(5) -0.0036(4) 0.0014(4) -0.0064(4)
O2 0.0177(5) 0.0150(5) 0.0123(5) 0.0001(4) 0.0010(4) -0.0052(4)
C17 0.0188(7) 0.0174(7) 0.0133(6) 0.0026(5) -0.0008(5) -0.0068(5)
C18 0.0217(7) 0.0218(7) 0.0237(8) 0.0032(6) -0.0029(6) -0.0100(6)
C19 0.0198(7) 0.0216(7) 0.0200(7) 0.0040(6) -0.0048(6) -0.0043(6)
C20 0.0285(8) 0.0288(8) 0.0136(7) -0.0022(6) 0.0000(6) -0.0071(6)
C21 0.0130(6) 0.0164(6) 0.0121(6) -0.0031(5) 0.0010(5) -0.0046(5)
O3 0.0182(5) 0.0176(5) 0.0179(5) 0.0017(4) -0.0027(4) -0.0060(4)
O4 0.0165(5) 0.0146(5) 0.0168(5) -0.0014(4) -0.0034(4) -0.0050(4)
C22 0.0169(6) 0.0190(7) 0.0158(7) -0.0016(5) -0.0038(5) -0.0071(5)
C23 0.0424(11) 0.0582(13) 0.0154(8) 0.0060(8) -0.0069(7) -0.0312(10)
C24 0.0182(7) 0.0257(8) 0.0430(11) -0.0129(7) -0.0075(7) -0.0019(6)
C25 0.0252(8) 0.0200(7) 0.0283(8) -0.0036(6) -0.0067(6) -0.0090(6)

loop_
_atom_type_symbol
_atom_type_description
_atom_type_scat_dispersion_real
_atom_type_scat_dispersion_imag
_atom_type_scat_source
C C 0.0033 0.0016 'International Tables Vol C Tables 4.2.6.8 and 6.1.1.4'
H H 0.0000 0.0000 'International Tables Vol C Tables 4.2.6.8 and 6.1.1.4'
B B 0.0013 0.0007 'International Tables Vol C Tables 4.2.6.8 and 6.1.1.4'
N N 0.0061 0.0033 'International Tables Vol C Tables 4.2.6.8 and 6.1.1.4'
O O 0.0106 0.0060 'International Tables Vol C Tables 4.2.6.8 and 6.1.1.4'
Rh Rh -1.1178 0.9187 'International Tables Vol C Tables 4.2.6.8 and 6.1.1.4'

loop_
_geom_angle_atom_site_label_1
_geom_angle_atom_site_label_2
_geom_angle_atom_site_label_3
_geom_angle
_geom_angle_site_symmetry_1
_geom_angle_site_symmetry_3
_geom_angle_publ_flag
C10 Rh N6 104.66(5) . . ?
C10 Rh C11 40.41(6) . . ?
N6 Rh C11 143.80(5) . . ?
C10 Rh C12 72.37(6) . . ?
N6 Rh C12 141.20(5) . . ?
C11 Rh C12 39.42(5) . . ?
C10 Rh N2 92.49(5) . . ?
N6 Rh N2 86.26(5) . . ?
C11 Rh N2 101.48(5) . . ?
C12 Rh N2 132.01(5) . . ?
C10 Rh C13 82.44(6) . . ?
N6 Rh C13 101.11(5) . . ?
C11 Rh C13 70.57(6) . . ?
C12 Rh C13 40.29(5) . . ?
N2 Rh C13 171.89(5) . . ?
C10 Rh N4 166.42(5) . . ?
N6 Rh N4 86.97(5) . . ?
C11 Rh N4 129.01(5) . . ?
C12 Rh N4 103.04(5) . . ?
N2 Rh N4 81.13(5) . . ?
C13 Rh N4 102.46(5) . . ?
N5 B N3 109.23(12) . . ?
N5 B N1 108.75(12) . . ?
N3 B N1 106.80(12) . . ?
N5 B H0B 110.7 . . ?
N3 B H0B 110.7 . . ?
N1 B H0B 110.7 . . ?
C3 N1 N2 109.41(12) . . ?
C3 N1 B 130.04(13) . . ?
N2 N1 B 120.25(12) . . ?
C1 N2 N1 106.73(12) . . ?
C1 N2 Rh 134.01(10) . . ?
N1 N2 Rh 119.26(9) . . ?
N2 C1 C2 110.54(13) . . ?
N2 C1 H1 124.7 . . ?
C2 C1 H1 124.7 . . ?
C3 C2 C1 104.48(13) . . ?
C3 C2 H2 127.8 . . ?
C1 C2 H2 127.8 . . ?
N1 C3 C2 108.84(14) . . ?
N1 C3 H3 125.6 . . ?
C2 C3 H3 125.6 . . ?
C6 N3 N4 109.66(12) . . ?
C6 N3 B 128.11(13) . . ?
N4 N3 B 120.34(12) . . ?
C4 N4 N3 106.50(12) . . ?
C4 N4 Rh 135.05(10) . . ?
N3 N4 Rh 117.76(9) . . ?
N4 C4 C5 110.59(13) . . ?
N4 C4 H4 124.7 . . ?
C5 C4 H4 124.7 . . ?
C6 C5 C4 104.75(13) . . ?
C6 C5 H5 127.6 . . ?
C4 C5 H5 127.6 . . ?
N3 C6 C5 108.49(13) . . ?
N3 C6 H6 125.8 . . ?
C5 C6 H6 125.8 . . ?
C9 N5 N6 109.60(12) . . ?
C9 N5 B 131.20(13) . . ?
N6 N5 B 119.03(12) . . ?
C7 N6 N5 107.06(12) . . ?
C7 N6 Rh 131.47(10) . . ?
N5 N6 Rh 121.23(9) . . ?
N6 C7 C8 110.21(14) . . ?
N6 C7 H7 124.9 . . ?
C8 C7 H7 124.9 . . ?
C9 C8 C7 104.76(13) . . ?
C9 C8 H8 127.6 . . ?
C7 C8 H8 127.6 . . ?
N5 C9 C8 108.37(13) . . ?
N5 C9 H9 125.8 . . ?
C8 C9 H9 125.8 . . ?
C11 C10 Rh 70.81(8) . . ?
C11 C10 H10A 122.1 . . ?
Rh C10 H10A 111.8 . . ?
C11 C10 H10B 116.2 . . ?
Rh C10 H10B 115.2 . . ?
H10A C10 H10B 113.5 . . ?
C12 C11 C10 119.10(13) . . ?
C12 C11 Rh 70.32(8) . . ?
C10 C11 Rh 68.77(8) . . ?
C12 C11 H11 119.2(12) . . ?
C10 C11 H11 120.9(12) . . ?
Rh C11 H11 124.8(12) . . ?
C11 C12 C13 116.22(13) . . ?
C11 C12 C16 117.73(13) . . ?
C13 C12 C16 126.05(13) . . ?
C11 C12 Rh 70.26(8) . . ?
C13 C12 Rh 70.53(8) . . ?
C16 C12 Rh 129.03(10) . . ?
C12 C13 C21 117.72(12) . . ?
C12 C13 C14 119.65(12) . . ?
C21 C13 C14 113.10(12) . . ?
C12 C13 Rh 69.17(8) . . ?
C21 C13 Rh 104.78(9) . . ?
C14 C13 Rh 125.40(10) . . ?
C13 C14 C15 110.02(13) . . ?
C13 C14 H14A 109.7 . . ?
C15 C14 H14A 109.7 . . ?
C13 C14 H14B 109.7 . . ?
C15 C14 H14B 109.7 . . ?
H14A C14 H14B 108.2 . . ?
C14 C15 H15A 109.5 . . ?
C14 C15 H15B 109.5 . . ?
H15A C15 H15B 109.5 . . ?
C14 C15 H15C 109.5 . . ?
H15A C15 H15C 109.5 . . ?
H15B C15 H15C 109.5 . . ?
O1 C16 O2 126.37(13) . . ?
O1 C16 C12 124.69(13) . . ?
O2 C16 C12 108.80(12) . . ?
C16 O2 C17 122.05(12) . . ?
O2 C17 C18 109.30(12) . . ?
O2 C17 C20 101.98(12) . . ?
C18 C17 C20 111.34(13) . . ?
O2 C17 C19 110.87(12) . . ?
C18 C17 C19 111.93(13) . . ?
C20 C17 C19 110.98(13) . . ?
C17 C18 H18A 109.5 . . ?
C17 C18 H18B 109.5 . . ?
H18A C18 H18B 109.5 . . ?
C17 C18 H18C 109.5 . . ?
H18A C18 H18C 109.5 . . ?
H18B C18 H18C 109.5 . . ?
C17 C19 H19A 109.5 . . ?
C17 C19 H19B 109.5 . . ?
H19A C19 H19B 109.5 . . ?
C17 C19 H19C 109.5 . . ?
H19A C19 H19C 109.5 . . ?
H19B C19 H19C 109.5 . . ?
C17 C20 H20A 109.5 . . ?
C17 C20 H20B 109.5 . . ?
H20A C20 H20B 109.5 . . ?
C17 C20 H20C 109.5 . . ?
H20A C20 H20C 109.5 . . ?
H20B C20 H20C 109.5 . . ?
O3 C21 O4 124.44(13) . . ?
O3 C21 C13 126.59(13) . . ?
O4 C21 C13 108.93(12) . . ?
C21 O4 C22 121.39(11) . . ?
O4 C22 C23 111.18(13) . . ?
O4 C22 C25 102.16(12) . . ?
C23 C22 C25 110.67(14) . . ?
O4 C22 C24 109.42(12) . . ?
C23 C22 C24 112.92(16) . . ?
C25 C22 C24 109.96(14) . . ?
C22 C23 H23A 109.5 . . ?
C22 C23 H23B 109.5 . . ?
H23A C23 H23B 109.5 . . ?
C22 C23 H23C 109.5 . . ?
H23A C23 H23C 109.5 . . ?
H23B C23 H23C 109.5 . . ?
C22 C24 H24A 109.5 . . ?
C22 C24 H24B 109.5 . . ?
H24A C24 H24B 109.5 . . ?
C22 C24 H24C 109.5 . . ?
H24A C24 H24C 109.5 . . ?
H24B C24 H24C 109.5 . . ?
C22 C25 H25A 109.5 . . ?
C22 C25 H25B 109.5 . . ?
H25A C25 H25B 109.5 . . ?
C22 C25 H25C 109.5 . . ?
H25A C25 H25C 109.5 . . ?
H25B C25 H25C 109.5 . . ?

loop_
_geom_bond_atom_site_label_1
_geom_bond_atom_site_label_2
_geom_bond_distance
_geom_bond_site_symmetry_2
_geom_bond_publ_flag
Rh C10 2.0819(15) . ?
Rh N6 2.1007(12) . ?
Rh C11 2.1094(14) . ?
Rh C12 2.1103(14) . ?
Rh N2 2.1210(13) . ?
Rh C13 2.1287(14) . ?
Rh N4 2.1817(13) . ?
B N5 1.536(2) . ?
B N3 1.541(2) . ?
B N1 1.549(2) . ?
B H0B 1.0000 . ?
N1 C3 1.3514(19) . ?
N1 N2 1.3641(17) . ?
N2 C1 1.3357(19) . ?
C1 C2 1.401(2) . ?
C1 H1 0.9500 . ?
C2 C3 1.378(2) . ?
C2 H2 0.9500 . ?
C3 H3 0.9500 . ?
N3 C6 1.3491(19) . ?
N3 N4 1.3673(17) . ?
N4 C4 1.3325(19) . ?
C4 C5 1.399(2) . ?
C4 H4 0.9500 . ?
C5 C6 1.378(2) . ?
C5 H5 0.9500 . ?
C6 H6 0.9500 . ?
N5 C9 1.3484(19) . ?
N5 N6 1.3586(17) . ?
N6 C7 1.3328(19) . ?
C7 C8 1.398(2) . ?
C7 H7 0.9500 . ?
C8 C9 1.382(2) . ?
C8 H8 0.9500 . ?
C9 H9 0.9500 . ?
C10 C11 1.448(2) . ?
C10 H10A 0.9600 . ?
C10 H10B 0.9599 . ?
C11 C12 1.423(2) . ?
C11 H11 0.96000(12) . ?
C12 C13 1.460(2) . ?
C12 C16 1.507(2) . ?
C13 C21 1.503(2) . ?
C13 C14 1.529(2) . ?
C14 C15 1.532(2) . ?
C14 H14A 0.9900 . ?
C14 H14B 0.9900 . ?
C15 H15A 0.9800 . ?
C15 H15B 0.9800 . ?
C15 H15C 0.9800 . ?
C16 O1 1.2107(18) . ?
C16 O2 1.3324(17) . ?
O2 C17 1.4801(17) . ?
C17 C18 1.516(2) . ?
C17 C20 1.521(2) . ?
C17 C19 1.522(2) . ?
C18 H18A 0.9800 . ?
C18 H18B 0.9800 . ?
C18 H18C 0.9800 . ?
C19 H19A 0.9800 . ?
C19 H19B 0.9800 . ?
C19 H19C 0.9800 . ?
C20 H20A 0.9800 . ?
C20 H20B 0.9800 . ?
C20 H20C 0.9800 . ?
C21 O3 1.2076(18) . ?
C21 O4 1.3514(17) . ?
O4 C22 1.4698(17) . ?
C22 C23 1.517(2) . ?
C22 C25 1.521(2) . ?
C22 C24 1.522(2) . ?
C23 H23A 0.9800 . ?
C23 H23B 0.9800 . ?
C23 H23C 0.9800 . ?
C24 H24A 0.9800 . ?
C24 H24B 0.9800 . ?
C24 H24C 0.9800 . ?
C25 H25A 0.9800 . ?
C25 H25B 0.9800 . ?
C25 H25C 0.9800 . ?

loop_
_geom_torsion_atom_site_label_1
_geom_torsion_atom_site_label_2
_geom_torsion_atom_site_label_3
_geom_torsion_atom_site_label_4
_geom_torsion
_geom_torsion_site_symmetry_1
_geom_torsion_site_symmetry_2
_geom_torsion_site_symmetry_3
_geom_torsion_site_symmetry_4
_geom_torsion_publ_flag
N5 B N1 C3 -126.51(16) . . . . ?
N3 B N1 C3 115.72(16) . . . . ?
N5 B N1 N2 60.55(17) . . . . ?
N3 B N1 N2 -57.22(17) . . . . ?
C3 N1 N2 C1 0.54(17) . . . . ?
B N1 N2 C1 174.81(13) . . . . ?
C3 N1 N2 Rh -179.16(10) . . . . ?
B N1 N2 Rh -4.89(17) . . . . ?
C10 Rh N2 C1 37.82(15) . . . . ?
N6 Rh N2 C1 142.36(15) . . . . ?
C11 Rh N2 C1 -1.93(15) . . . . ?
C12 Rh N2 C1 -30.53(17) . . . . ?
N4 Rh N2 C1 -130.12(15) . . . . ?
C10 Rh N2 N1 -142.58(11) . . . . ?
N6 Rh N2 N1 -38.04(11) . . . . ?
C11 Rh N2 N1 177.67(11) . . . . ?
C12 Rh N2 N1 149.07(10) . . . . ?
N4 Rh N2 N1 49.48(11) . . . . ?
N1 N2 C1 C2 -0.18(17) . . . . ?
Rh N2 C1 C2 179.46(11) . . . . ?
N2 C1 C2 C3 -0.23(18) . . . . ?
N2 N1 C3 C2 -0.70(18) . . . . ?
B N1 C3 C2 -174.24(14) . . . . ?
C1 C2 C3 N1 0.56(18) . . . . ?
N5 B N3 C6 134.44(15) . . . . ?
N1 B N3 C6 -108.11(16) . . . . ?
N5 B N3 N4 -62.90(16) . . . . ?
N1 B N3 N4 54.55(17) . . . . ?
C6 N3 N4 C4 1.23(16) . . . . ?
B N3 N4 C4 -164.35(13) . . . . ?
C6 N3 N4 Rh 173.11(9) . . . . ?
B N3 N4 Rh 7.53(16) . . . . ?
C10 Rh N4 C4 55.3(3) . . . . ?
N6 Rh N4 C4 -155.38(15) . . . . ?
C11 Rh N4 C4 20.29(17) . . . . ?
C12 Rh N4 C4 -13.31(16) . . . . ?
N2 Rh N4 C4 117.93(15) . . . . ?
C13 Rh N4 C4 -54.66(15) . . . . ?
C10 Rh N4 N3 -113.7(2) . . . . ?
N6 Rh N4 N3 35.67(10) . . . . ?
C11 Rh N4 N3 -148.65(10) . . . . ?
C12 Rh N4 N3 177.75(10) . . . . ?
N2 Rh N4 N3 -51.01(10) . . . . ?
C13 Rh N4 N3 136.39(10) . . . . ?
N3 N4 C4 C5 -1.24(17) . . . . ?
Rh N4 C4 C5 -171.05(11) . . . . ?
N4 C4 C5 C6 0.79(18) . . . . ?
N4 N3 C6 C5 -0.75(17) . . . . ?
B N3 C6 C5 163.40(14) . . . . ?
C4 C5 C6 N3 -0.01(17) . . . . ?
N3 B N5 C9 -115.24(16) . . . . ?
N1 B N5 C9 128.54(16) . . . . ?
N3 B N5 N6 59.40(16) . . . . ?
N1 B N5 N6 -56.81(16) . . . . ?
C9 N5 N6 C7 -0.15(16) . . . . ?
B N5 N6 C7 -175.87(13) . . . . ?
C9 N5 N6 Rh 174.75(10) . . . . ?
B N5 N6 Rh -0.97(17) . . . . ?
C10 Rh N6 C7 -53.18(14) . . . . ?
C11 Rh N6 C7 -40.38(18) . . . . ?
C12 Rh N6 C7 26.78(18) . . . . ?
N2 Rh N6 C7 -144.77(14) . . . . ?
C13 Rh N6 C7 31.82(14) . . . . ?
N4 Rh N6 C7 133.93(14) . . . . ?
C10 Rh N6 N5 133.33(11) . . . . ?
C11 Rh N6 N5 146.14(11) . . . . ?
C12 Rh N6 N5 -146.70(10) . . . . ?
N2 Rh N6 N5 41.74(11) . . . . ?
C13 Rh N6 N5 -141.67(11) . . . . ?
N4 Rh N6 N5 -39.56(11) . . . . ?
N5 N6 C7 C8 -0.20(17) . . . . ?
Rh N6 C7 C8 -174.37(11) . . . . ?
N6 C7 C8 C9 0.45(18) . . . . ?
N6 N5 C9 C8 0.44(17) . . . . ?
B N5 C9 C8 175.46(15) . . . . ?
C7 C8 C9 N5 -0.53(18) . . . . ?
N6 Rh C10 C11 168.36(8) . . . . ?
C12 Rh C10 C11 28.71(8) . . . . ?
N2 Rh C10 C11 -104.86(9) . . . . ?
C13 Rh C10 C11 68.78(9) . . . . ?
N4 Rh C10 C11 -43.4(3) . . . . ?
Rh C10 C11 C12 -50.98(12) . . . . ?
C10 Rh C11 C12 133.87(13) . . . . ?
N6 Rh C11 C12 114.56(10) . . . . ?
N2 Rh C11 C12 -145.94(8) . . . . ?
C13 Rh C11 C12 32.38(8) . . . . ?
N4 Rh C11 C12 -58.11(10) . . . . ?
N6 Rh C11 C10 -19.31(13) . . . . ?
C12 Rh C11 C10 -133.87(13) . . . . ?
N2 Rh C11 C10 80.19(9) . . . . ?
C13 Rh C11 C10 -101.49(9) . . . . ?
N4 Rh C11 C10 168.02(8) . . . . ?
C10 C11 C12 C13 -4.9(2) . . . . ?
Rh C11 C12 C13 -55.15(11) . . . . ?
C10 C11 C12 C16 174.83(13) . . . . ?
Rh C11 C12 C16 124.55(12) . . . . ?
C10 C11 C12 Rh 50.27(12) . . . . ?
C10 Rh C12 C11 -29.37(9) . . . . ?
N6 Rh C12 C11 -121.00(10) . . . . ?
N2 Rh C12 C11 47.63(11) . . . . ?
C13 Rh C12 C11 -128.66(12) . . . . ?
N4 Rh C12 C11 137.37(8) . . . . ?
C10 Rh C12 C13 99.29(9) . . . . ?
N6 Rh C12 C13 7.66(13) . . . . ?
C11 Rh C12 C13 128.66(12) . . . . ?
N2 Rh C12 C13 176.28(7) . . . . ?
N4 Rh C12 C13 -93.97(8) . . . . ?
C10 Rh C12 C16 -139.58(14) . . . . ?
N6 Rh C12 C16 128.78(12) . . . . ?
C11 Rh C12 C16 -110.22(16) . . . . ?
N2 Rh C12 C16 -62.59(15) . . . . ?
C13 Rh C12 C16 121.13(16) . . . . ?
N4 Rh C12 C16 27.16(14) . . . . ?
C11 C12 C13 C21 151.23(13) . . . . ?
C16 C12 C13 C21 -28.4(2) . . . . ?
Rh C12 C13 C21 96.22(12) . . . . ?
C11 C12 C13 C14 -64.77(18) . . . . ?
C16 C12 C13 C14 115.56(16) . . . . ?
Rh C12 C13 C14 -119.78(13) . . . . ?
C11 C12 C13 Rh 55.01(11) . . . . ?
C16 C12 C13 Rh -124.66(14) . . . . ?
C10 Rh C13 C12 -71.58(9) . . . . ?
N6 Rh C13 C12 -175.12(8) . . . . ?
C11 Rh C13 C12 -31.72(8) . . . . ?
N4 Rh C13 C12 95.55(8) . . . . ?
C10 Rh C13 C21 173.94(10) . . . . ?
N6 Rh C13 C21 70.40(10) . . . . ?
C11 Rh C13 C21 -146.20(10) . . . . ?
C12 Rh C13 C21 -114.48(13) . . . . ?
N4 Rh C13 C21 -18.93(10) . . . . ?
C10 Rh C13 C14 40.69(12) . . . . ?
N6 Rh C13 C14 -62.85(12) . . . . ?
C11 Rh C13 C14 80.55(12) . . . . ?
C12 Rh C13 C14 112.27(15) . . . . ?
N4 Rh C13 C14 -152.18(11) . . . . ?
C12 C13 C14 C15 -89.52(16) . . . . ?
C21 C13 C14 C15 56.03(16) . . . . ?
Rh C13 C14 C15 -173.93(10) . . . . ?
C11 C12 C16 O1 -39.9(2) . . . . ?
C13 C12 C16 O1 139.78(16) . . . . ?
Rh C12 C16 O1 46.4(2) . . . . ?
C11 C12 C16 O2 136.08(13) . . . . ?
C13 C12 C16 O2 -44.25(18) . . . . ?
Rh C12 C16 O2 -137.66(11) . . . . ?
O1 C16 O2 C17 -14.2(2) . . . . ?
C12 C16 O2 C17 169.92(11) . . . . ?
C16 O2 C17 C18 75.93(16) . . . . ?
C16 O2 C17 C20 -166.13(13) . . . . ?
C16 O2 C17 C19 -47.93(17) . . . . ?
C12 C13 C21 O3 6.9(2) . . . . ?
C14 C13 C21 O3 -139.34(15) . . . . ?
Rh C13 C21 O3 80.86(16) . . . . ?
C12 C13 C21 O4 -170.59(12) . . . . ?
C14 C13 C21 O4 43.14(16) . . . . ?
Rh C13 C21 O4 -96.66(11) . . . . ?
O3 C21 O4 C22 -12.2(2) . . . . ?
C13 C21 O4 C22 165.43(12) . . . . ?
C21 O4 C22 C23 65.28(19) . . . . ?
C21 O4 C22 C25 -176.64(13) . . . . ?
C21 O4 C22 C24 -60.13(17) . . . . ?
